data_7050476
loop_
_publ_author_name
'Bian, Yongzhong'
'Wang, Daqi'
'Wang, Rongming'
'Weng, Linhong'
'Dou, Jianmin'
'Zhao, Dongyuan'
'Ng, Dennis K. P.'
'Jiang, Jianzhuang'

_publ_section_title
;
 Structural studies of the whole series of lanthanide double-decker
 compounds with mixed 2,3-naphthalocyaninato and octaethylporphyrinato
 ligands
;
_journal_issue 5
_journal_name_full 'New Journal of Chemistry'
_journal_page_first 844
_journal_paper_doi 10.1039/b209882m
_journal_volume 27
_journal_year 2003
_chemical_formula_sum 'C84 H68 Ho N12'
_chemical_formula_weight 1410.43
_chemical_name_systematic
; 
? 
;
_space_group_IT_number 62
_symmetry_cell_setting orthorhombic
_symmetry_space_group_name_Hall '-P 2ac 2n'
_symmetry_space_group_name_H-M 'P n m a'
_atom_sites_solution_hydrogens geom
_atom_sites_solution_primary direct
_atom_sites_solution_secondary difmap
_audit_creation_method SHELXL-97
_cell_angle_alpha 90.00
_cell_angle_beta 90.00
_cell_angle_gamma 90.00
_cell_formula_units_Z 4
_cell_length_a 28.546(5)
_cell_length_b 26.529(5)
_cell_length_c 10.915(2)
_cell_measurement_reflns_used 3679
_cell_measurement_temperature 298(2)
_cell_measurement_theta_max 18.728
_cell_measurement_theta_min 2.349
_cell_volume 8266(3)
_computing_cell_refinement 'Bruker SMART'
_computing_data_collection 'Bruker SMART'
_computing_data_reduction 'Bruker SHELXTL'
_computing_molecular_graphics 'Bruker SHELXTL'
_computing_publication_material 'Bruker SHELXTL'
_computing_structure_refinement 'SHELXL-97 (Sheldrick, 1997)'
_computing_structure_solution 'SHELXS-97 (Sheldrick, 1990)'
_diffrn_ambient_temperature 298(2)
_diffrn_measured_fraction_theta_full 0.984
_diffrn_measured_fraction_theta_max 0.984
_diffrn_measurement_device_type 'CCD area detector'
_diffrn_measurement_method 'phi and omega scans'
_diffrn_radiation_monochromator graphite
_diffrn_radiation_source 'fine-focus sealed tube'
_diffrn_radiation_type MoK\a
_diffrn_radiation_wavelength 0.71073
_diffrn_reflns_av_R_equivalents 0.1111
_diffrn_reflns_av_sigmaI/netI 0.1022
_diffrn_reflns_limit_h_max 30
_diffrn_reflns_limit_h_min -31
_diffrn_reflns_limit_k_max 28
_diffrn_reflns_limit_k_min -29
_diffrn_reflns_limit_l_max 11
_diffrn_reflns_limit_l_min -12
_diffrn_reflns_number 35753
_diffrn_reflns_theta_full 23.38
_diffrn_reflns_theta_max 23.38
_diffrn_reflns_theta_min 1.54
_exptl_absorpt_coefficient_mu 1.004
_exptl_absorpt_correction_T_max 0.8890
_exptl_absorpt_correction_T_min 0.6444
_exptl_absorpt_correction_type multi-scan
_exptl_absorpt_process_details SADABS
_exptl_crystal_density_diffrn 1.133
_exptl_crystal_density_method 'not measured'
_exptl_crystal_F_000 2892
_exptl_crystal_size_max 0.48
_exptl_crystal_size_mid 0.42
_exptl_crystal_size_min 0.12
_refine_diff_density_max 0.929
_refine_diff_density_min -0.877
_refine_diff_density_rms 0.128
_refine_ls_extinction_method none
_refine_ls_goodness_of_fit_ref 0.955
_refine_ls_hydrogen_treatment mixed
_refine_ls_matrix_type full
_refine_ls_number_parameters 445
_refine_ls_number_reflns 6077
_refine_ls_number_restraints 0
_refine_ls_restrained_S_all 0.955
_refine_ls_R_factor_all 0.1160
_refine_ls_R_factor_gt 0.0622
_refine_ls_shift/su_max 0.000
_refine_ls_shift/su_mean 0.000
_refine_ls_structure_factor_coef Fsqd
_refine_ls_weighting_details 'calc w=1/[\s^2^(Fo^2^)+(0.1069P)^2^+0.0000P] where P=(Fo^2^+2Fc^2^)/3'
_refine_ls_weighting_scheme calc
_refine_ls_wR_factor_gt 0.1553
_refine_ls_wR_factor_ref 0.1860
_reflns_number_gt 3518
_reflns_number_total 6077
_reflns_threshold_expression >2sigma(I)
_cod_data_source_file b209882m.txt
_cod_data_source_block 020319b
_cod_depositor_comments
;
The following automatic conversions were performed:
'_symmetry_cell_setting' value 'Orthorhombic' changed to 'orthorhombic'
according to '/home/saulius/struct/CIF-dictionaries/cif_core.dic'
dictionary named 'cif_core.dic' version 2.4.1 from
2010-06-29.

'_exptl_absorpt_correction_type' value 'MULTI-SCAN' changed
to 'multi-scan' according to
'/home/saulius/struct/CIF-dictionaries/cif_core.dic' dictionary named
'cif_core.dic' version 2.4.1 from 2010-06-29.

Automatic conversion script
Id: cif_fix_enum 1527 2010-12-29 10:47:43Z saulius 
;
_cod_original_sg_symbol_H-M Pnma
_cod_database_code 7050476

loop_
_symmetry_equiv_pos_as_xyz
'x, y, z'
'-x+1/2, -y, z+1/2'
'-x, y+1/2, -z'
'x+1/2, -y+1/2, -z+1/2'
'-x, -y, -z'
'x-1/2, y, -z-1/2'
'x, -y-1/2, z'
'-x-1/2, y-1/2, z-1/2'

loop_
_atom_site_label
_atom_site_type_symbol
_atom_site_fract_x
_atom_site_fract_y
_atom_site_fract_z
_atom_site_U_iso_or_equiv
_atom_site_adp_type
_atom_site_occupancy
_atom_site_symmetry_multiplicity
_atom_site_calc_flag
_atom_site_refinement_flags
_atom_site_disorder_assembly
_atom_site_disorder_group
Ho1 Ho 0.028158(19) 0.2500 0.69788(5) 0.0371(2) Uani 1 2 d S . .
N1 N 0.0217(3) 0.2500 0.9224(7) 0.024(2) Uani 1 2 d S . .
N2 N 0.0185(2) 0.1602(3) 0.9654(6) 0.0443(19) Uani 1 1 d . . .
N3 N 0.0662(2) 0.1756(2) 0.7875(6) 0.0397(17) Uani 1 1 d . . .
N4 N 0.1291(2) 0.1610(3) 0.6411(7) 0.0456(18) Uani 1 1 d . . .
N5 N 0.1127(3) 0.2500 0.6503(8) 0.037(2) Uani 1 2 d S . .
N6 N 0.0310(2) 0.1951(2) 0.5218(5) 0.0340(16) Uani 1 1 d . . .
N7 N -0.0383(2) 0.1948(3) 0.7208(6) 0.0381(17) Uani 1 1 d . . .
C1 C 0.0087(3) 0.2093(3) 0.9876(7) 0.036(2) Uani 1 1 d . . .
C2 C -0.0163(3) 0.2240(3) 1.1007(7) 0.041(2) Uani 1 1 d . . .
C3 C -0.0349(3) 0.1959(4) 1.1963(8) 0.047(2) Uani 1 1 d . . .
C4 C -0.0569(3) 0.2230(3) 1.2941(8) 0.048(2) Uani 1 1 d . . .
C5 C -0.0793(3) 0.1948(4) 1.3905(8) 0.060(3) Uani 1 1 d . . .
C6 C -0.1013(3) 0.2218(4) 1.4821(8) 0.060(3) Uani 1 1 d . . .
C7 C 0.0466(3) 0.1457(3) 0.8746(7) 0.040(2) Uani 1 1 d . . .
C8 C 0.0629(3) 0.0944(3) 0.8682(8) 0.042(2) Uani 1 1 d . . .
C9 C 0.0548(3) 0.0523(3) 0.9349(8) 0.052(2) Uani 1 1 d . . .
C10 C 0.0770(3) 0.0070(3) 0.8976(8) 0.051(2) Uani 1 1 d . . .
C11 C 0.0678(4) -0.0379(4) 0.9648(10) 0.066(3) Uani 1 1 d . . .
C12 C 0.0895(4) -0.0832(4) 0.9229(11) 0.078(3) Uani 1 1 d . . .
C13 C 0.1200(4) -0.0838(4) 0.8203(11) 0.080(3) Uani 1 1 d . . .
C14 C 0.1291(4) -0.0400(4) 0.7570(10) 0.067(3) Uani 1 1 d . . .
C15 C 0.1076(3) 0.0063(3) 0.7966(8) 0.050(2) Uani 1 1 d . . .
C16 C 0.1179(3) 0.0509(3) 0.7298(9) 0.055(3) Uani 1 1 d . . .
C17 C 0.0946(3) 0.0941(3) 0.7684(8) 0.048(2) Uani 1 1 d . . .
C18 C 0.0971(3) 0.1468(3) 0.7228(7) 0.040(2) Uani 1 1 d . . .
C19 C 0.1365(3) 0.2086(3) 0.6140(8) 0.041(2) Uani 1 1 d . . .
C20 C 0.1768(3) 0.2233(3) 0.5419(8) 0.045(2) Uani 1 1 d . . .
C21 C 0.2111(3) 0.1957(4) 0.4845(8) 0.058(3) Uani 1 1 d . . .
C22 C 0.2464(3) 0.2226(3) 0.4202(9) 0.058(3) Uani 1 1 d . . .
C23 C 0.2824(4) 0.1955(5) 0.3563(11) 0.087(4) Uani 1 1 d . . .
C24 C 0.3159(4) 0.2237(5) 0.2940(12) 0.106(5) Uani 1 1 d . . .
C25 C 0.0703(4) 0.2500 0.3730(11) 0.048(3) Uani 1 2 d S . .
C26 C 0.0572(3) 0.2025(3) 0.4200(8) 0.043(2) Uani 1 1 d . . .
C27 C 0.0663(3) 0.1554(4) 0.3571(8) 0.051(2) Uani 1 1 d . . .
C28 C 0.0449(3) 0.1191(4) 0.4258(8) 0.051(2) Uani 1 1 d . . .
C29 C 0.0224(3) 0.1459(3) 0.5265(7) 0.041(2) Uani 1 1 d . . .
C30 C -0.0101(3) 0.1208(3) 0.6069(8) 0.045(2) Uani 1 1 d . . .
C31 C -0.0397(3) 0.1452(3) 0.6887(7) 0.035(2) Uani 1 1 d . . .
C32 C -0.0798(3) 0.1205(3) 0.7421(8) 0.048(2) Uani 1 1 d . . .
C33 C -0.1037(3) 0.1571(3) 0.8053(8) 0.045(2) Uani 1 1 d . . .
C34 C -0.0772(3) 0.2033(3) 0.7899(7) 0.042(2) Uani 1 1 d . . .
C35 C -0.0929(4) 0.2500 0.8300(9) 0.040(3) Uani 1 2 d S . .
C36 C 0.0924(4) 0.1489(5) 0.2359(11) 0.081(3) Uani 1 1 d . . .
C37 C 0.1403(6) 0.1373(9) 0.2535(17) 0.177(9) Uani 1 1 d . . .
C38 C 0.0432(4) 0.0623(4) 0.4017(10) 0.065(3) Uani 1 1 d . . .
C39 C -0.0004(4) 0.0479(5) 0.3269(11) 0.089(4) Uani 1 1 d . . .
C40 C -0.0946(4) 0.0665(4) 0.7211(8) 0.062(3) Uani 1 1 d . . .
C41 C -0.1189(4) 0.0599(4) 0.5943(11) 0.089(4) Uani 1 1 d . . .
C42 C -0.1502(3) 0.1523(4) 0.8673(9) 0.060(3) Uani 1 1 d . . .
C43 C -0.1903(4) 0.1685(5) 0.7818(12) 0.091(4) Uani 1 1 d . . .

loop_
_atom_site_aniso_label
_atom_site_aniso_U_11
_atom_site_aniso_U_22
_atom_site_aniso_U_33
_atom_site_aniso_U_23
_atom_site_aniso_U_13
_atom_site_aniso_U_12
Ho1 0.0411(3) 0.0397(4) 0.0304(3) 0.000 0.0033(3) 0.000
N1 0.022(5) 0.026(5) 0.026(5) 0.000 -0.005(4) 0.000
N2 0.061(5) 0.033(4) 0.039(4) 0.009(3) 0.011(4) 0.002(4)
N3 0.038(4) 0.039(4) 0.043(4) 0.005(3) 0.008(3) 0.006(3)
N4 0.044(4) 0.047(5) 0.046(4) -0.001(4) 0.016(4) 0.007(4)
N5 0.033(5) 0.037(6) 0.043(6) 0.000 -0.002(5) 0.000
N6 0.042(4) 0.032(4) 0.029(4) -0.005(3) 0.004(3) 0.001(3)
N7 0.040(4) 0.042(4) 0.033(4) 0.001(3) 0.009(3) -0.001(3)
C1 0.039(5) 0.042(6) 0.028(5) 0.003(4) 0.003(4) -0.001(4)
C2 0.041(5) 0.053(5) 0.028(5) -0.002(4) 0.003(4) 0.005(4)
C3 0.046(5) 0.059(6) 0.037(5) 0.003(5) 0.008(5) 0.003(4)
C4 0.040(5) 0.070(6) 0.034(5) 0.001(4) -0.002(4) 0.002(4)
C5 0.050(6) 0.103(8) 0.026(5) 0.016(5) -0.003(5) -0.003(6)
C6 0.047(5) 0.098(8) 0.034(5) 0.000(5) -0.003(5) 0.001(5)
C7 0.050(5) 0.041(6) 0.030(5) -0.003(4) 0.010(4) 0.003(4)
C8 0.048(5) 0.042(6) 0.037(5) -0.003(4) 0.004(4) -0.002(4)
C9 0.071(6) 0.033(6) 0.053(6) 0.001(5) -0.007(5) 0.002(5)
C10 0.070(6) 0.032(5) 0.050(6) 0.008(4) -0.007(5) -0.003(5)
C11 0.075(7) 0.045(7) 0.077(7) 0.010(6) -0.019(6) -0.001(6)
C12 0.102(9) 0.059(8) 0.073(8) 0.004(6) -0.028(7) -0.013(7)
C13 0.101(9) 0.064(8) 0.075(8) 0.006(6) -0.006(7) 0.011(7)
C14 0.090(8) 0.033(6) 0.079(7) 0.003(5) -0.015(6) 0.002(6)
C15 0.057(6) 0.042(6) 0.052(6) 0.004(5) -0.003(5) 0.004(5)
C16 0.061(6) 0.039(6) 0.065(7) 0.003(5) 0.000(5) 0.008(5)
C17 0.049(5) 0.051(6) 0.044(6) 0.005(4) 0.003(4) 0.006(5)
C18 0.046(5) 0.030(5) 0.045(6) 0.000(4) -0.012(4) 0.005(4)
C19 0.038(5) 0.039(6) 0.046(5) 0.011(4) 0.005(4) 0.001(4)
C20 0.040(5) 0.056(6) 0.040(5) -0.004(4) 0.009(4) 0.008(4)
C21 0.051(6) 0.075(7) 0.048(6) 0.002(5) 0.003(5) 0.010(5)
C22 0.037(5) 0.080(7) 0.056(6) -0.002(5) 0.011(5) -0.003(5)
C23 0.055(7) 0.108(10) 0.098(9) 0.005(7) 0.041(7) 0.012(7)
C24 0.083(8) 0.116(11) 0.119(11) 0.000(8) 0.047(8) 0.010(7)
C25 0.051(8) 0.050(9) 0.043(8) 0.000 -0.002(6) 0.000
C26 0.047(5) 0.047(6) 0.035(5) -0.007(4) 0.003(4) 0.003(5)
C27 0.065(6) 0.053(6) 0.035(5) -0.003(5) 0.003(5) 0.000(5)
C28 0.059(6) 0.054(6) 0.041(5) -0.005(5) 0.002(5) 0.008(5)
C29 0.051(5) 0.037(5) 0.035(5) -0.011(4) -0.005(4) 0.007(5)
C30 0.048(5) 0.050(6) 0.038(5) 0.004(4) -0.002(4) 0.003(4)
C31 0.040(5) 0.034(5) 0.032(5) 0.001(4) 0.006(4) 0.006(4)
C32 0.057(6) 0.043(6) 0.043(5) 0.007(4) -0.005(5) -0.015(5)
C33 0.054(5) 0.045(5) 0.036(5) 0.007(5) 0.005(5) -0.006(5)
C34 0.042(5) 0.052(6) 0.032(5) -0.006(4) -0.007(4) -0.007(4)
C35 0.050(7) 0.049(8) 0.022(7) 0.000 0.007(5) 0.000
C36 0.069(8) 0.094(9) 0.081(8) -0.019(7) 0.032(6) 0.008(7)
C37 0.105(12) 0.31(3) 0.118(13) -0.039(16) 0.014(11) 0.034(15)
C38 0.090(8) 0.041(6) 0.065(7) -0.017(5) 0.014(6) 0.004(5)
C39 0.097(9) 0.078(9) 0.093(9) -0.036(7) -0.024(7) -0.002(7)
C40 0.079(7) 0.049(6) 0.057(7) 0.003(5) 0.007(6) -0.019(5)
C41 0.102(9) 0.073(8) 0.091(9) -0.013(7) -0.033(8) -0.010(7)
C42 0.042(5) 0.071(7) 0.066(7) 0.013(6) 0.016(5) -0.001(5)
C43 0.051(7) 0.112(11) 0.110(10) 0.002(8) 0.009(7) -0.005(7)

loop_
_atom_type_symbol
_atom_type_description
_atom_type_scat_dispersion_real
_atom_type_scat_dispersion_imag
_atom_type_scat_source
C C 0.0033 0.0016 'International Tables Vol C Tables 4.2.6.8 and 6.1.1.4'
H H 0.0000 0.0000 'International Tables Vol C Tables 4.2.6.8 and 6.1.1.4'
N N 0.0061 0.0033 'International Tables Vol C Tables 4.2.6.8 and 6.1.1.4'
Ho Ho -0.2175 4.6783 'International Tables Vol C Tables 4.2.6.8 and 6.1.1.4'

loop_
_geom_angle_atom_site_label_1
_geom_angle_atom_site_label_2
_geom_angle_atom_site_label_3
_geom_angle
_geom_angle_site_symmetry_1
_geom_angle_site_symmetry_3
_geom_angle_publ_flag
N7 Ho1 N7 74.9(3) . 7_565 ?
N7 Ho1 N6 75.1(2) . . ?
N7 Ho1 N6 118.5(2) 7_565 . ?
N7 Ho1 N6 118.5(2) . 7_565 ?
N7 Ho1 N6 75.1(2) 7_565 7_565 ?
N6 Ho1 N6 74.3(3) . 7_565 ?
N7 Ho1 N3 142.7(2) . 7_565 ?
N7 Ho1 N3 79.5(2) 7_565 7_565 ?
N6 Ho1 N3 142.0(2) . 7_565 ?
N6 Ho1 N3 79.5(2) 7_565 7_565 ?
N7 Ho1 N3 79.5(2) . . ?
N7 Ho1 N3 142.7(2) 7_565 . ?
N6 Ho1 N3 79.5(2) . . ?
N6 Ho1 N3 142.0(2) 7_565 . ?
N3 Ho1 N3 107.0(3) 7_565 . ?
N7 Ho1 N1 80.6(2) . . ?
N7 Ho1 N1 80.6(2) 7_565 . ?
N6 Ho1 N1 142.81(15) . . ?
N6 Ho1 N1 142.81(15) 7_565 . ?
N3 Ho1 N1 68.65(18) 7_565 . ?
N3 Ho1 N1 68.65(18) . . ?
N7 Ho1 N5 142.30(16) . . ?
N7 Ho1 N5 142.30(16) 7_565 . ?
N6 Ho1 N5 78.4(2) . . ?
N6 Ho1 N5 78.4(2) 7_565 . ?
N3 Ho1 N5 69.61(19) 7_565 . ?
N3 Ho1 N5 69.61(19) . . ?
N1 Ho1 N5 106.4(3) . . ?
C1 N1 C1 106.8(9) . 7_565 ?
C1 N1 Ho1 123.2(5) . . ?
C1 N1 Ho1 123.2(5) 7_565 . ?
C7 N2 C1 122.4(7) . . ?
C7 N3 C18 107.5(7) . . ?
C7 N3 Ho1 124.5(5) . . ?
C18 N3 Ho1 122.0(5) . . ?
C19 N4 C18 122.2(7) . . ?
C19 N5 C19 108.6(9) . 7_565 ?
C19 N5 Ho1 123.7(5) . . ?
C19 N5 Ho1 123.7(5) 7_565 . ?
C29 N6 C26 106.1(7) . . ?
C29 N6 Ho1 123.8(5) . . ?
C26 N6 Ho1 125.8(5) . . ?
C31 N7 C34 106.2(7) . . ?
C31 N7 Ho1 125.7(5) . . ?
C34 N7 Ho1 126.7(5) . . ?
N1 C1 N2 128.3(7) . . ?
N1 C1 C2 111.3(7) . . ?
N2 C1 C2 120.2(7) . . ?
C2 C2 C3 122.5(5) 7_565 . ?
C2 C2 C1 105.3(5) 7_565 . ?
C3 C2 C1 132.2(8) . . ?
C2 C3 C4 117.3(8) . . ?
C3 C4 C4 120.1(5) . 7_565 ?
C3 C4 C5 118.6(9) . . ?
C4 C4 C5 121.3(6) 7_565 . ?
C6 C5 C4 117.5(10) . . ?
C5 C6 C6 121.2(6) . 7_565 ?
N2 C7 N3 126.8(8) . . ?
N2 C7 C8 120.3(7) . . ?
N3 C7 C8 112.6(7) . . ?
C9 C8 C17 121.2(8) . . ?
C9 C8 C7 134.3(8) . . ?
C17 C8 C7 104.4(7) . . ?
C8 C9 C10 118.0(8) . . ?
C15 C10 C9 120.8(8) . . ?
C15 C10 C11 120.5(9) . . ?
C9 C10 C11 118.7(9) . . ?
C10 C11 C12 117.3(10) . . ?
C13 C12 C11 122.0(10) . . ?
C14 C13 C12 120.1(11) . . ?
C13 C14 C15 119.2(10) . . ?
C10 C15 C16 121.3(8) . . ?
C10 C15 C14 120.8(9) . . ?
C16 C15 C14 117.8(9) . . ?
C17 C16 C15 115.6(8) . . ?
C16 C17 C8 122.8(8) . . ?
C16 C17 C18 130.7(8) . . ?
C8 C17 C18 106.4(8) . . ?
N4 C18 N3 129.2(7) . . ?
N4 C18 C17 121.5(8) . . ?
N3 C18 C17 108.9(7) . . ?
N4 C19 N5 129.3(8) . . ?
N4 C19 C20 120.6(8) . . ?
N5 C19 C20 110.0(8) . . ?
C21 C20 C20 122.3(6) . 7_565 ?
C21 C20 C19 132.1(8) . . ?
C20 C20 C19 105.6(5) 7_565 . ?
C20 C21 C22 117.5(9) . . ?
C21 C22 C23 119.8(9) . . ?
C21 C22 C22 120.2(5) . 7_565 ?
C23 C22 C22 120.0(6) . 7_565 ?
C24 C23 C22 117.4(11) . . ?
C23 C24 C24 122.6(7) . 7_565 ?
C26 C25 C26 126.5(11) . 7_565 ?
N6 C26 C25 125.1(8) . . ?
N6 C26 C27 111.3(8) . . ?
C25 C26 C27 123.3(8) . . ?
C28 C27 C26 105.5(8) . . ?
C28 C27 C36 127.9(9) . . ?
C26 C27 C36 126.6(9) . . ?
C27 C28 C29 105.5(8) . . ?
C27 C28 C38 127.9(8) . . ?
C29 C28 C38 126.5(8) . . ?
N6 C29 C30 126.6(7) . . ?
N6 C29 C28 111.6(8) . . ?
C30 C29 C28 121.2(8) . . ?
C31 C30 C29 124.6(8) . . ?
N7 C31 C30 126.7(7) . . ?
N7 C31 C32 111.0(7) . . ?
C30 C31 C32 122.1(8) . . ?
C33 C32 C31 106.1(8) . . ?
C33 C32 C40 127.4(8) . . ?
C31 C32 C40 126.3(9) . . ?
C32 C33 C34 106.2(7) . . ?
C32 C33 C42 127.5(8) . . ?
C34 C33 C42 126.0(8) . . ?
N7 C34 C35 126.0(8) . . ?
N7 C34 C33 110.5(7) . . ?
C35 C34 C33 123.2(8) . . ?
C34 C35 C34 126.3(11) . 7_565 ?
C37 C36 C27 112.2(12) . . ?
C28 C38 C39 111.2(9) . . ?
C32 C40 C41 111.6(8) . . ?
C33 C42 C43 111.1(8) . . ?

loop_
_geom_bond_atom_site_label_1
_geom_bond_atom_site_label_2
_geom_bond_distance
_geom_bond_site_symmetry_2
_geom_bond_publ_flag
Ho1 N7 2.409(6) . ?
Ho1 N7 2.409(6) 7_565 ?
Ho1 N6 2.413(6) . ?
Ho1 N6 2.413(6) 7_565 ?
Ho1 N3 2.455(6) 7_565 ?
Ho1 N3 2.455(6) . ?
Ho1 N1 2.458(8) . ?
Ho1 N5 2.467(9) . ?
N1 C1 1.346(9) . ?
N1 C1 1.346(9) 7_565 ?
N2 C7 1.332(10) . ?
N2 C1 1.353(10) . ?
N3 C7 1.360(10) . ?
N3 C18 1.364(10) . ?
N4 C19 1.314(10) . ?
N4 C18 1.333(10) . ?
N5 C19 1.351(9) . ?
N5 C19 1.351(9) 7_565 ?
N6 C29 1.329(10) . ?
N6 C26 1.353(10) . ?
N7 C31 1.361(10) . ?
N7 C34 1.362(10) . ?
C1 C2 1.478(11) . ?
C2 C2 1.382(16) 7_565 ?
C2 C3 1.387(11) . ?
C3 C4 1.432(11) . ?
C4 C4 1.434(18) 7_565 ?
C4 C5 1.441(12) . ?
C5 C6 1.381(12) . ?
C6 C6 1.50(2) 7_565 ?
C7 C8 1.440(11) . ?
C8 C9 1.352(11) . ?
C8 C17 1.417(11) . ?
C9 C10 1.418(12) . ?
C10 C15 1.406(12) . ?
C10 C11 1.424(12) . ?
C11 C12 1.427(14) . ?
C12 C13 1.418(15) . ?
C13 C14 1.378(14) . ?
C14 C15 1.440(13) . ?
C15 C16 1.420(12) . ?
C16 C17 1.391(12) . ?
C17 C18 1.486(11) . ?
C19 C20 1.446(11) . ?
C20 C21 1.375(11) . ?
C20 C20 1.415(17) 7_565 ?
C21 C22 1.421(12) . ?
C22 C23 1.436(13) . ?
C22 C22 1.454(19) 7_565 ?
C23 C24 1.392(15) . ?
C24 C24 1.39(3) 7_565 ?
C25 C26 1.411(10) . ?
C25 C26 1.411(10) 7_565 ?
C26 C27 1.449(11) . ?
C27 C28 1.366(12) . ?
C27 C36 1.528(13) . ?
C28 C29 1.458(11) . ?
C28 C38 1.531(12) . ?
C29 C30 1.438(11) . ?
C30 C31 1.390(11) . ?
C31 C32 1.442(11) . ?
C32 C33 1.373(12) . ?
C32 C40 1.511(12) . ?
C33 C34 1.452(11) . ?
C33 C42 1.494(11) . ?
C34 C35 1.388(10) . ?
C35 C34 1.388(10) 7_565 ?
C36 C37 1.414(19) . ?
C38 C39 1.536(15) . ?
C40 C41 1.558(14) . ?
C42 C43 1.538(14) . ?
